data_1513701
loop_
_publ_author_name
'Bhalla, Rajiv'
'Darby, Christine'
'Levason, William'
'Luthra, Sajinder K.'
'McRobbie, Graeme'
'Reid, Gillian'
'Sanderson, George'
'Zhang, Wenjian'

_publ_section_title
;
 Triaza-macrocyclic complexes of aluminium, gallium and indium halides:
 fast 18F and 19F incorporation via halide exchange under mild conditions
 in aqueous solution
;
_journal_issue 1
_journal_name_full 'Chemical Science'
_journal_page_first 381
_journal_paper_doi 10.1039/c3sc52104d
_journal_volume 5
_journal_year 2014
_chemical_formula_moiety 'C15 H25 Cl3 In N3'
_chemical_formula_sum 'C15 H25 Cl3 In N3'
_chemical_formula_weight 468.55
_chemical_name_systematic
;
(1-benzyl-4,7-dimethyl-1,4,7-triazonane-N,N',N")-trichloro-indium(III)
;
_space_group_IT_number 14
_space_group_name_Hall '-P 2ybc'
_symmetry_cell_setting monoclinic
_symmetry_space_group_name_Hall '-P 2ybc'
_symmetry_space_group_name_H-M 'P 1 21/c 1'
_atom_sites_solution_hydrogens geom
_atom_sites_solution_primary direct
_atom_sites_solution_secondary difmap
_audit_creation_date 2010-12-??
_audit_creation_method 'SHELXL-97 + hand edit'
_cell_angle_alpha 90.00
_cell_angle_beta 100.924(15)
_cell_angle_gamma 90.00
_cell_formula_units_Z 4
_cell_length_a 7.2893(15)
_cell_length_b 15.026(4)
_cell_length_c 18.528(4)
_cell_measurement_reflns_used 4141
_cell_measurement_temperature 120(2)
_cell_measurement_theta_max 27.48
_cell_measurement_theta_min 2.91
_cell_volume 1992.6(8)
_computing_cell_refinement 'DENZO (Otwinowski & Minor, 1997)'
_computing_data_collection 'COLLECT (Hooft, R.W.W., 1998)'
_computing_data_reduction 'DENZO (Otwinowski & Minor, 1997)'
_computing_structure_refinement 'SHELXL-97 (Sheldrick, 1997)'
_computing_structure_solution 'SHELXS-97 (Sheldrick, 1997)'
_diffrn_ambient_temperature 120(2)
_diffrn_measured_fraction_theta_full 0.976
_diffrn_measured_fraction_theta_max 0.976
_diffrn_measurement_device_type 'Bruker-Nonius APEX II CCD camera on \k-goniostat'
_diffrn_radiation_monochromator '10cm confocal mirrors'
_diffrn_radiation_source 'Bruker-Nonius FR591 rotating anode'
_diffrn_radiation_type MoK\a
_diffrn_radiation_wavelength 0.71073
_diffrn_reflns_av_R_equivalents 0.0574
_diffrn_reflns_av_sigmaI/netI 0.0541
_diffrn_reflns_limit_h_max 9
_diffrn_reflns_limit_h_min -9
_diffrn_reflns_limit_k_max 19
_diffrn_reflns_limit_k_min -19
_diffrn_reflns_limit_l_max 24
_diffrn_reflns_limit_l_min -23
_diffrn_reflns_number 19924
_diffrn_reflns_theta_full 27.61
_diffrn_reflns_theta_max 27.61
_diffrn_reflns_theta_min 2.93
_diffrn_standards_number 0
_exptl_absorpt_coefficient_mu 1.588
_exptl_absorpt_correction_T_max 1.0000
_exptl_absorpt_correction_T_min 0.7458
_exptl_absorpt_correction_type multi-scan
_exptl_absorpt_process_details 'SADABS V2.10 (Sheldrick, G.M., 2007)'
_exptl_crystal_colour colourless
_exptl_crystal_density_diffrn 1.562
_exptl_crystal_density_method 'not measured'
_exptl_crystal_description fragment
_exptl_crystal_F_000 944
_exptl_crystal_size_max 0.06
_exptl_crystal_size_mid 0.05
_exptl_crystal_size_min 0.04
_refine_diff_density_max 0.747
_refine_diff_density_min -0.731
_refine_diff_density_rms 0.160
_refine_ls_extinction_method none
_refine_ls_goodness_of_fit_ref 1.114
_refine_ls_hydrogen_treatment constr
_refine_ls_matrix_type full
_refine_ls_number_parameters 201
_refine_ls_number_reflns 4522
_refine_ls_number_restraints 0
_refine_ls_restrained_S_all 1.114
_refine_ls_R_factor_all 0.0758
_refine_ls_R_factor_gt 0.0532
_refine_ls_shift/su_max 0.001
_refine_ls_shift/su_mean 0.000
_refine_ls_structure_factor_coef Fsqd
_refine_ls_weighting_details 'w=1/[\s^2^(Fo^2^)+(0.0000P)^2^+13.0700P] where P=(Fo^2^+2Fc^2^)/3'
_refine_ls_weighting_scheme calc
_refine_ls_wR_factor_gt 0.0962
_refine_ls_wR_factor_ref 0.1073
_reflns_number_gt 3610
_reflns_number_total 4522
_reflns_threshold_expression I>2sigma(I)
_cod_data_source_file c3sc52104d.txt
_cod_data_source_block 10wz1209b
_cod_original_cell_volume 1992.5(8)
_cod_original_sg_symbol_H-M 'P 21/c'
_cod_database_code 1513701

loop_
_symmetry_equiv_pos_as_xyz
'x, y, z'
'-x, y+1/2, -z+1/2'
'-x, -y, -z'
'x, -y-1/2, z-1/2'

loop_
_atom_site_label
_atom_site_type_symbol
_atom_site_fract_x
_atom_site_fract_y
_atom_site_fract_z
_atom_site_U_iso_or_equiv
_atom_site_adp_type
_atom_site_occupancy
_atom_site_symmetry_multiplicity
_atom_site_calc_flag
_atom_site_refinement_flags
In1 In 0.58153(5) 0.44591(2) 0.695809(19) 0.01888(11) Uani 1 1 d .
Cl1 Cl 0.71699(17) 0.49391(8) 0.59124(7) 0.0224(3) Uani 1 1 d .
Cl2 Cl 0.77351(18) 0.54437(9) 0.78519(7) 0.0284(3) Uani 1 1 d .
Cl3 Cl 0.76901(17) 0.30966(9) 0.72197(7) 0.0259(3) Uani 1 1 d .
N1 N 0.3922(6) 0.4116(3) 0.7789(2) 0.0262(10) Uani 1 1 d .
N2 N 0.3357(6) 0.5477(3) 0.6658(2) 0.0242(9) Uani 1 1 d .
N3 N 0.3398(6) 0.3611(3) 0.6237(2) 0.0209(9) Uani 1 1 d .
C1 C 0.5028(8) 0.3792(4) 0.8494(3) 0.0309(13) Uani 1 1 d .
H1A H 0.4193 0.3680 0.8842 0.046 Uiso 1 1 calc R
H1B H 0.5956 0.4242 0.8698 0.046 Uiso 1 1 calc R
H1C H 0.5666 0.3238 0.8409 0.046 Uiso 1 1 calc R
C2 C 0.3047(8) 0.4987(4) 0.7919(3) 0.0305(13) Uani 1 1 d .
H2A H 0.4021 0.5386 0.8191 0.037 Uiso 1 1 calc R
H2B H 0.2106 0.4886 0.8232 0.037 Uiso 1 1 calc R
C3 C 0.2110(8) 0.5446(4) 0.7214(3) 0.0326(13) Uani 1 1 d .
H3A H 0.0947 0.5124 0.7003 0.039 Uiso 1 1 calc R
H3B H 0.1766 0.6060 0.7328 0.039 Uiso 1 1 calc R
C4 C 0.4059(8) 0.6388(4) 0.6591(3) 0.0298(13) Uani 1 1 d .
H4A H 0.4938 0.6388 0.6251 0.045 Uiso 1 1 calc R
H4B H 0.4697 0.6598 0.7074 0.045 Uiso 1 1 calc R
H4C H 0.3009 0.6784 0.6403 0.045 Uiso 1 1 calc R
C5 C 0.2355(7) 0.5169(4) 0.5929(3) 0.0270(12) Uani 1 1 d .
H5A H 0.3165 0.5262 0.5563 0.032 Uiso 1 1 calc R
H5B H 0.1217 0.5535 0.5778 0.032 Uiso 1 1 calc R
C6 C 0.1802(7) 0.4203(4) 0.5922(3) 0.0250(12) Uani 1 1 d .
H6A H 0.0795 0.4130 0.6208 0.030 Uiso 1 1 calc R
H6B H 0.1301 0.4018 0.5410 0.030 Uiso 1 1 calc R
C7 C 0.2488(8) 0.3446(4) 0.7462(3) 0.0300(13) Uani 1 1 d .
H7A H 0.1263 0.3748 0.7330 0.036 Uiso 1 1 calc R
H7B H 0.2382 0.2992 0.7839 0.036 Uiso 1 1 calc R
C8 C 0.2911(8) 0.2982(4) 0.6784(3) 0.0262(12) Uani 1 1 d .
H8A H 0.3963 0.2563 0.6935 0.031 Uiso 1 1 calc R
H8B H 0.1806 0.2630 0.6553 0.031 Uiso 1 1 calc R
C9 C 0.4167(7) 0.3146(3) 0.5639(3) 0.0219(11) Uani 1 1 d .
H9A H 0.5336 0.2839 0.5866 0.026 Uiso 1 1 calc R
H9B H 0.4495 0.3601 0.5299 0.026 Uiso 1 1 calc R
C10 C 0.2878(7) 0.2473(4) 0.5194(3) 0.0223(11) Uani 1 1 d .
C11 C 0.2837(8) 0.1595(4) 0.5430(3) 0.0312(13) Uani 1 1 d .
H11 H 0.3612 0.1417 0.5878 0.037 Uiso 1 1 calc R
C12 C 0.1668(9) 0.0973(4) 0.5012(3) 0.0395(15) Uani 1 1 d .
H12 H 0.1638 0.0377 0.5181 0.047 Uiso 1 1 calc R
C13 C 0.0559(8) 0.1219(4) 0.4359(3) 0.0346(14) Uani 1 1 d .
H13 H -0.0237 0.0794 0.4077 0.042 Uiso 1 1 calc R
C14 C 0.0604(8) 0.2077(4) 0.4115(3) 0.0288(13) Uani 1 1 d .
H14 H -0.0162 0.2245 0.3662 0.035 Uiso 1 1 calc R
C15 C 0.1757(7) 0.2705(4) 0.4523(3) 0.0241(11) Uani 1 1 d .
H15 H 0.1783 0.3297 0.4344 0.029 Uiso 1 1 calc R

loop_
_atom_site_aniso_label
_atom_site_aniso_U_11
_atom_site_aniso_U_22
_atom_site_aniso_U_33
_atom_site_aniso_U_23
_atom_site_aniso_U_13
_atom_site_aniso_U_12
In1 0.01430(18) 0.02422(19) 0.01722(17) -0.00064(15) 0.00069(12) -0.00184(15)
Cl1 0.0205(6) 0.0266(7) 0.0203(6) 0.0014(5) 0.0041(5) -0.0009(5)
Cl2 0.0222(6) 0.0359(8) 0.0260(6) -0.0085(6) 0.0013(5) -0.0062(6)
Cl3 0.0195(6) 0.0290(7) 0.0268(6) 0.0056(5) -0.0015(5) 0.0003(5)
N1 0.020(2) 0.038(3) 0.020(2) 0.000(2) 0.0029(17) -0.003(2)
N2 0.024(2) 0.026(2) 0.023(2) -0.0017(19) 0.0042(17) 0.0029(19)
N3 0.016(2) 0.025(2) 0.021(2) 0.0044(18) 0.0011(16) 0.0000(17)
C1 0.029(3) 0.045(4) 0.017(3) 0.003(2) 0.002(2) -0.006(3)
C2 0.023(3) 0.046(4) 0.022(3) -0.008(3) 0.003(2) -0.004(3)
C3 0.021(3) 0.046(4) 0.032(3) -0.006(3) 0.008(2) 0.003(3)
C4 0.030(3) 0.022(3) 0.037(3) -0.005(2) 0.004(2) 0.005(2)
C5 0.020(3) 0.032(3) 0.026(3) -0.002(2) -0.004(2) 0.005(2)
C6 0.014(2) 0.034(3) 0.023(3) -0.006(2) -0.0044(19) 0.003(2)
C7 0.026(3) 0.041(3) 0.023(3) -0.001(3) 0.006(2) -0.011(3)
C8 0.023(3) 0.029(3) 0.024(3) 0.003(2) 0.000(2) -0.009(2)
C9 0.019(3) 0.021(3) 0.023(3) -0.002(2) -0.003(2) -0.002(2)
C10 0.018(3) 0.025(3) 0.022(3) -0.003(2) 0.001(2) -0.001(2)
C11 0.033(3) 0.031(3) 0.026(3) 0.001(2) -0.002(2) -0.007(3)
C12 0.053(4) 0.029(3) 0.037(3) 0.001(3) 0.009(3) -0.019(3)
C13 0.031(3) 0.047(4) 0.025(3) -0.012(3) 0.004(2) -0.018(3)
C14 0.023(3) 0.039(3) 0.021(3) -0.010(2) -0.002(2) 0.000(2)
C15 0.024(3) 0.025(3) 0.023(3) 0.001(2) 0.005(2) 0.003(2)

loop_
_atom_type_symbol
_atom_type_description
_atom_type_scat_dispersion_real
_atom_type_scat_dispersion_imag
_atom_type_scat_source
C C 0.0033 0.0016 'International Tables Vol C Tables 4.2.6.8 and 6.1.1.4'
H H 0.0000 0.0000 'International Tables Vol C Tables 4.2.6.8 and 6.1.1.4'
N N 0.0061 0.0033 'International Tables Vol C Tables 4.2.6.8 and 6.1.1.4'
Cl Cl 0.1484 0.1585 'International Tables Vol C Tables 4.2.6.8 and 6.1.1.4'
In In -0.7276 1.3100 'International Tables Vol C Tables 4.2.6.8 and 6.1.1.4'

loop_
_geom_angle_atom_site_label_1
_geom_angle_atom_site_label_2
_geom_angle_atom_site_label_3
_geom_angle
N1 In1 N2 77.13(16)
N1 In1 N3 77.39(15)
N2 In1 N3 76.32(15)
N1 In1 Cl1 167.26(11)
N2 In1 Cl1 91.43(11)
N3 In1 Cl1 94.63(11)
N1 In1 Cl2 91.20(12)
N2 In1 Cl2 94.56(12)
N3 In1 Cl2 166.65(11)
Cl1 In1 Cl2 95.32(5)
N1 In1 Cl3 93.60(12)
N2 In1 Cl3 164.31(12)
N3 In1 Cl3 89.40(11)
Cl1 In1 Cl3 96.26(5)
Cl2 In1 Cl3 98.31(5)
C1 N1 C7 111.0(4)
C1 N1 C2 108.9(4)
C7 N1 C2 111.6(4)
C1 N1 In1 111.5(3)
C7 N1 In1 109.9(3)
C2 N1 In1 103.8(3)
C4 N2 C5 109.4(4)
C4 N2 C3 110.6(4)
C5 N2 C3 111.0(4)
C4 N2 In1 111.3(3)
C5 N2 In1 103.6(3)
C3 N2 In1 110.7(3)
C8 N3 C6 112.3(4)
C8 N3 C9 112.3(4)
C6 N3 C9 111.1(4)
C8 N3 In1 101.9(3)
C6 N3 In1 110.0(3)
C9 N3 In1 108.9(3)
N1 C1 H1A 109.5
N1 C1 H1B 109.5
H1A C1 H1B 109.5
N1 C1 H1C 109.5
H1A C1 H1C 109.5
H1B C1 H1C 109.5
N1 C2 C3 113.2(4)
N1 C2 H2A 108.9
C3 C2 H2A 108.9
N1 C2 H2B 108.9
C3 C2 H2B 108.9
H2A C2 H2B 107.8
N2 C3 C2 111.9(4)
N2 C3 H3A 109.2
C2 C3 H3A 109.2
N2 C3 H3B 109.2
C2 C3 H3B 109.2
H3A C3 H3B 107.9
N2 C4 H4A 109.5
N2 C4 H4B 109.5
H4A C4 H4B 109.5
N2 C4 H4C 109.5
H4A C4 H4C 109.5
H4B C4 H4C 109.5
N2 C5 C6 113.2(4)
N2 C5 H5A 108.9
C6 C5 H5A 108.9
N2 C5 H5B 108.9
C6 C5 H5B 108.9
H5A C5 H5B 107.8
N3 C6 C5 112.6(4)
N3 C6 H6A 109.1
C5 C6 H6A 109.1
N3 C6 H6B 109.1
C5 C6 H6B 109.1
H6A C6 H6B 107.8
N1 C7 C8 114.1(4)
N1 C7 H7A 108.7
C8 C7 H7A 108.7
N1 C7 H7B 108.7
C8 C7 H7B 108.7
H7A C7 H7B 107.6
N3 C8 C7 112.7(5)
N3 C8 H8A 109.1
C7 C8 H8A 109.1
N3 C8 H8B 109.1
C7 C8 H8B 109.1
H8A C8 H8B 107.8
N3 C9 C10 115.6(4)
N3 C9 H9A 108.4
C10 C9 H9A 108.4
N3 C9 H9B 108.4
C10 C9 H9B 108.4
H9A C9 H9B 107.4
C11 C10 C15 118.2(5)
C11 C10 C9 120.7(5)
C15 C10 C9 121.1(5)
C10 C11 C12 120.5(5)
C10 C11 H11 119.7
C12 C11 H11 119.7
C13 C12 C11 120.3(6)
C13 C12 H12 119.9
C11 C12 H12 119.9
C14 C13 C12 119.9(5)
C14 C13 H13 120.1
C12 C13 H13 120.1
C13 C14 C15 120.7(5)
C13 C14 H14 119.6
C15 C14 H14 119.6
C14 C15 C10 120.4(5)
C14 C15 H15 119.8
C10 C15 H15 119.8

loop_
_geom_bond_atom_site_label_1
_geom_bond_atom_site_label_2
_geom_bond_distance
In1 N1 2.312(4)
In1 N2 2.342(4)
In1 N3 2.371(4)
In1 Cl1 2.4443(13)
In1 Cl2 2.4518(14)
In1 Cl3 2.4581(14)
N1 C1 1.482(7)
N1 C7 1.494(7)
N1 C2 1.495(7)
N2 C4 1.475(7)
N2 C5 1.483(6)
N2 C3 1.498(7)
N3 C8 1.477(6)
N3 C6 1.492(6)
N3 C9 1.505(6)
C1 H1A 0.9800
C1 H1B 0.9800
C1 H1C 0.9800
C2 C3 1.521(8)
C2 H2A 0.9900
C2 H2B 0.9900
C3 H3A 0.9900
C3 H3B 0.9900
C4 H4A 0.9800
C4 H4B 0.9800
C4 H4C 0.9800
C5 C6 1.506(8)
C5 H5A 0.9900
C5 H5B 0.9900
C6 H6A 0.9900
C6 H6B 0.9900
C7 C8 1.519(8)
C7 H7A 0.9900
C7 H7B 0.9900
C8 H8A 0.9900
C8 H8B 0.9900
C9 C10 1.514(7)
C9 H9A 0.9900
C9 H9B 0.9900
C10 C11 1.391(8)
C10 C15 1.397(7)
C11 C12 1.396(8)
C11 H11 0.9500
C12 C13 1.373(8)
C12 H12 0.9500
C13 C14 1.369(8)
C13 H13 0.9500
C14 C15 1.388(7)
C14 H14 0.9500
C15 H15 0.9500

loop_
_geom_torsion_atom_site_label_1
_geom_torsion_atom_site_label_2
_geom_torsion_atom_site_label_3
_geom_torsion_atom_site_label_4
_geom_torsion
C1 N1 C2 C3 171.7(4)
C7 N1 C2 C3 -65.6(6)
In1 N1 C2 C3 52.7(5)
C4 N2 C3 C2 -107.1(5)
C5 N2 C3 C2 131.3(5)
In1 N2 C3 C2 16.8(6)
N1 C2 C3 N2 -48.6(6)
C4 N2 C5 C6 172.6(4)
C3 N2 C5 C6 -65.1(6)
In1 N2 C5 C6 53.7(5)
C8 N3 C6 C5 131.4(5)
C9 N3 C6 C5 -102.0(5)
In1 N3 C6 C5 18.6(5)
N2 C5 C6 N3 -51.0(6)
C1 N1 C7 C8 -108.5(5)
C2 N1 C7 C8 129.9(5)
In1 N1 C7 C8 15.3(6)
C6 N3 C8 C7 -64.9(6)
C9 N3 C8 C7 169.0(4)
In1 N3 C8 C7 52.7(5)
N1 C7 C8 N3 -49.1(6)
C8 N3 C9 C10 59.6(6)
C6 N3 C9 C10 -67.0(5)
In1 N3 C9 C10 171.7(3)
N3 C9 C10 C11 -86.8(6)
N3 C9 C10 C15 95.9(6)
C15 C10 C11 C12 -1.6(8)
C9 C10 C11 C12 -179.0(5)
